data_2011440
loop_
_publ_author_name
'Gueddi, A.'
'Mernari, B.'
'Giorgi, M.'
'Pierrot, M.'

_publ_section_title
;
 Two 2,5-bis(2-pyridinyl)-1,3,4-oxadiazole--metal complexes (<i>M</i> =
 Cu and~Ni)
;
_journal_issue 10
_journal_name_full 'Acta Crystallographica Section C'
_journal_page_first e426
_journal_page_last e428
_journal_paper_doi 10.1107/S0108270100011707
_journal_volume 56
_journal_year 2000
_chemical_formula_iupac '[Ni (C12 H8 N4 O)2 (H2 O)2] (Cl O4)2'
_chemical_formula_moiety 'C24 H20 N8 Ni1 O4 2+, 2Cl O4 1-'
_chemical_formula_sum 'C24 H20 Cl2 N8 Ni O12'
_chemical_formula_weight 742.09
_chemical_name_systematic
;
 ?
;
_space_group_IT_number 14
_symmetry_cell_setting monoclinic
_symmetry_space_group_name_Hall '-P 2ybc'
_symmetry_space_group_name_H-M 'P 1 21/c 1'
_cell_angle_alpha 90.000(10)
_cell_angle_beta 147.752(3)
_cell_angle_gamma 90.000(10)
_cell_formula_units_Z 2
_cell_length_a 13.6569(9)
_cell_length_b 10.9630(7)
_cell_length_c 18.9210(10)
_cell_measurement_reflns_used 8346
_cell_measurement_temperature 298
_cell_measurement_theta_max 26.0
_cell_measurement_theta_min 1.0
_cell_volume 1511.6(2)
_computing_data_collection 'KappaCCD (Nonius, 1997)'
_computing_data_reduction 'DENZO and SCALEPAK (Otwinowski & Minor, 1997)'
_computing_molecular_graphics 'Ortep (Johnson, 1976)'
_computing_publication_material 'maxus(Mackay et al., 1999)'
_computing_structure_refinement 'maxus (Mackay et al., 1999)'
_computing_structure_solution 'SIR92 (Altomare et al., 1994)'
_diffrn_measurement_device KappaCCD
_diffrn_measurement_method \f
_diffrn_radiation_source 'fine-focus sealed tube'
_diffrn_radiation_type MoK\a
_diffrn_radiation_wavelength .71073
_diffrn_reflns_av_R_equivalents .055
_diffrn_reflns_limit_h_max 17
_diffrn_reflns_limit_h_min -16
_diffrn_reflns_limit_k_max 0
_diffrn_reflns_limit_k_min -13
_diffrn_reflns_limit_l_max 16
_diffrn_reflns_limit_l_min -23
_diffrn_reflns_number 3008
_diffrn_reflns_theta_max 26.0
_exptl_absorpt_coefficient_mu .894
_exptl_absorpt_correction_type none
_exptl_crystal_colour colourless
_exptl_crystal_density_diffrn 1.63
_exptl_crystal_density_method 'not measured'
_exptl_crystal_description prism
_exptl_crystal_F_000 756
_exptl_crystal_size_max .20
_exptl_crystal_size_mid .15
_exptl_crystal_size_min .10
_refine_diff_density_max .63
_refine_diff_density_min -.46
_refine_ls_extinction_method none
_refine_ls_goodness_of_fit_all 2.272
_refine_ls_goodness_of_fit_ref 2.154
_refine_ls_hydrogen_treatment noref
_refine_ls_matrix_type full
_refine_ls_number_parameters 236
_refine_ls_number_reflns 2576
_refine_ls_R_factor_all .088
_refine_ls_R_factor_gt .086
_refine_ls_shift/su_max .045
_refine_ls_shift/su_mean .003
_refine_ls_structure_factor_coef F^2^
_refine_ls_weighting_details 'w = 1/[\s^2^(Fo^2^) + 0.03Fo^2^]'
_refine_ls_weighting_scheme sigma
_refine_ls_wR_factor_all .075
_refine_ls_wR_factor_ref .073
_reflns_number_gt 2576
_reflns_number_total 2851
_reflns_threshold_expression I>3\s(I)
_cod_data_source_file qa0347.cif
_cod_data_source_block II
_cod_depositor_comments
;
The following automatic conversions were performed:
'_symmetry_cell_setting' value 'Monoclinic' changed to 'monoclinic'
according to '/home/saulius/struct/CIF-dictionaries/cif_core.dic'
dictionary named 'cif_core.dic' version 2.4.1 from 2010-06-29.

Automatic conversion script
Id: cif_fix_enum 1527 2010-12-29 10:47:43Z saulius 

The following automatic conversions were performed:

'_atom_site_adp_type' tag value 'Uij' was replaced with 'Uani' value
19 times.

Automatic conversion script
Id: cif_fix_values 1646 2011-03-28 12:23:43Z adriana 

The following automatic conversions were performed:

'_symmetry_cell_setting' value 'Monoclinic' changed to 'monoclinic'
according to /home/saulius/struct/CIF-dictionaries/cif_core.dic
dictionary named 'cif_core.dic' version 2.4.1 from 2010-06-29.

Automatic conversion script
Id: cif_fix_values 1715 2011-07-08 13:25:40Z adriana 
;
_cod_original_cell_volume 1511.6(3)
_cod_original_sg_symbol_H-M 'P 21/c'
_cod_original_formula_sum 'C24 H20 Cl2 N8 Ni1 O12 '
_cod_database_code 2011440
_cod_database_fobs_code 2011440

loop_
_symmetry_equiv_pos_as_xyz
+X,+Y,+Z
-X,-Y,-Z
'-X,+Y+ 1/2,-Z+ 1/2'
'+X,-Y+ 1/2,+Z+ 1/2'

loop_
_atom_site_label
_atom_site_fract_x
_atom_site_fract_y
_atom_site_fract_z
_atom_site_U_iso_or_equiv
_atom_site_adp_type
_atom_site_occupancy
Ni1 1.0000(12) .0000(7) .5000(9) .05908(10) Uani 1.00
O4 .80944(8) .31370(5) .29582(6) .0660(4) Uani 1.00
O19 .72808(19) -.04771(12) .36100(14) .0464(5) Uiso .70
N7 .99810(10) .15823(6) .56207(7) .0593(4) Uani 1.00
N1 .89218(10) .12400(7) .36473(8) .0673(4) Uani 1.00
N2 .82664(11) .13095(7) .25552(8) .0724(5) Uani 1.00
N13 .71494(13) .41901(8) .11014(9) .1112(6) Uani 1.00
C8 1.05543(13) .17044(9) .66311(10) .0814(6) Uani 1.00
C3 .77954(12) .24357(8) .21840(9) .0604(5) Uani 1.00
C12 .69564(13) .29941(9) .10496(9) .0671(6) Uani 1.00
C5 .87808(12) .23213(8) .38333(9) .0569(5) Uani 1.00
C10 .98463(16) .38263(9) .62044(12) .1118(7) Uani 1.00
C6 .93273(12) .25918(8) .48921(9) .0648(5) Uani 1.00
C11 .92233(14) .37183(8) .51420(11) .0949(6) Uani 1.00
C16 .52173(18) .28653(13) -.10519(12) .1262(9) Uani 1.00
C9 1.05094(15) .28269(10) .69534(11) .0993(7) Uani 1.00
C15 .53784(17) .40908(13) -.10198(12) .1146(9) Uani 1.00
C14 .63497(18) .47095(10) .00582(13) .1339(8) Uani 1.00
C17 .6018(12) .2285(7) .0005(9) .1138(7) Uani 1.00
Cl20 .34489(4) .16979(2) .07457(3) .07809(15) Uani 1.00
O24 .5007(6) .1094(5) .1627(5) .1346(17) Uiso .30
O29 .2675(4) .1371(3) .0991(3) .0460(9) Uiso .30
O27 .4042(3) .0495(2) .1340(3) .0508(7) Uiso .30
O22 .4046(10) .1429(6) .0374(7) .114(2) Uiso .20
O21 .2771(10) .1419(5) -.0400(6) .0815(16) Uiso .20
H8 1.1013(9) .0995(6) .7150(7) .050000 Uiso 1.00
H10 .9796(9) .4604(6) .6406(7) .050000 Uiso 1.00
H11 .8735(9) .4392(6) .4580(7) .050000 Uiso 1.00
H16 .4560(9) .2396(6) -.1799(7) .050000 Uiso 1.00
H9 1.0946(9) .2908(6) .7696(7) .050000 Uiso 1.00
H15 .4796(9) .4516(6) -.1758(7) .050000 Uiso 1.00
H14 .6502(9) .5576(6) .0104(7) .050000 Uiso 1.00
H17 .5935(12) .1557(8) .0007(9) .050000 Uiso 1.00
O18 .7453(4) -.0379(2) .3901(3) .0280(8) Uiso .30
O36 .1857(5) .1623(3) -.0713(3) .0628(9) Uiso .30
O38 .4758(3) .26310(17) .1794(2) .0694(5) Uiso .50
O37 .1709(6) .1927(4) -.0190(5) .0666(11) Uiso .20
O39 .3991(4) .2948(3) .1129(3) .0740(10) Uiso .30
O41 .3529(10) .2076(7) .0042(7) .0350(17) Uiso .10
O40 .4369(3) .0568(2) .1172(2) .0577(6) Uiso .40
O42 .2126(7) .2200(4) -.0456(5) .1096(15) Uiso .30
O43 .2109(7) .1413(5) .0462(5) .0424(12) Uiso .20
O44 .2319(6) .1933(4) .0691(5) .0461(11) Uiso .20
O45 .4758(6) .2531(4) .1371(5) .0641(13) Uiso .20

loop_
_atom_site_aniso_label
_atom_site_aniso_U_11
_atom_site_aniso_U_22
_atom_site_aniso_U_33
_atom_site_aniso_U_12
_atom_site_aniso_U_13
_atom_site_aniso_U_23
Ni1 .03588(9) .02510(9) .03094(10) .00563(9) .02779(9) .00546(9)
O4 .0392(4) .0309(3) .0353(4) .0074(3) .0319(4) .0088(3)
N7 .0353(4) .0312(4) .0300(5) .0033(4) .0279(4) .0036(3)
N1 .0405(5) .0327(4) .0355(5) .0057(4) .0329(4) .0053(4)
N2 .0452(5) .0387(5) .0348(5) .0040(4) .0345(5) .0037(4)
N13 .0774(7) .0456(6) .0519(6) .0084(5) .0559(6) .0119(4)
C8 .0506(6) .0383(6) .0415(6) .0022(5) .0395(6) .0029(5)
C3 .0335(5) .0382(6) .0298(6) -.0016(4) .0267(5) -.0012(4)
C12 .0364(6) .0457(6) .0333(6) .0052(5) .0300(5) .0076(5)
C5 .0322(5) .0255(5) .0317(5) .0039(4) .0267(5) .0058(4)
C10 .0730(8) .0361(6) .0634(8) .0002(6) .0606(7) -.0056(5)
C6 .0360(5) .0281(5) .0391(6) .0017(4) .0328(5) .0015(4)
C11 .0587(7) .0306(5) .0571(7) .0093(5) .0513(7) .0069(5)
C16 .0809(9) .0971(11) .0446(8) -.0204(8) .0536(8) -.0147(7)
C9 .0639(7) .0551(7) .0466(7) -.0038(6) .0490(7) -.0087(6)
C15 .0655(8) .0897(10) .0482(8) .0084(7) .0490(8) .0230(7)
C14 .0929(9) .0504(8) .0649(9) .0080(6) .0683(9) .0147(6)
C17 .071(3) .0548(7) .0557(7) -.0105(7) .0533(4) .0005(7)
Cl20 .04044(15) .04215(15) .04118(16) .00797(13) .03183(14) .01087(12)

loop_
_atom_type_symbol
_atom_type_description
_atom_type_scat_dispersion_real
_atom_type_scat_dispersion_imag
_atom_type_scat_source
'C ' 'C ' .0033 .0016 'Waasmaier & Kirfel, 1995'
'H ' 'H ' .0000 .0000 'Waasmaier & Kirfel, 1995'
Cl Cl .1484 .1585 'Waasmaier & Kirfel, 1995'
Ni Ni .3393 1.1124 'Waasmaier & Kirfel, 1995'
'O ' 'O ' .0106 .0060 'Waasmaier & Kirfel, 1995'
'N ' 'N ' .0061 .0033 'Waasmaier & Kirfel, 1995'
Br Br -.2901 2.4595 'Waasmaier & Kirfel, 1995'
Co Co .3494 .9721 'Waasmaier & Kirfel, 1995'

loop_
_geom_angle_atom_site_label_1
_geom_angle_atom_site_label_2
_geom_angle_atom_site_label_3
_geom_angle
_geom_angle_publ_flag
O18 Ni1 N1 93.21(8) y
O18 Ni1 N7 85.60(7) y
O19 Ni1 N1 87.69(4) y
O19 Ni1 N7 93.46(4) y
N7 Ni1 N1 79.36(3) y
C3 O4 C5 102.15(7) y
C8 N7 C6 117.52(8) y
N2 N1 C5 107.19(7) y
N1 N2 C3 104.96(7) y
C12 N13 C14 116.87(10) y
N7 C8 C9 121.89(9) y
O4 C3 N2 113.11(8) y
O4 C3 C12 119.21(8) y
N2 C3 C12 127.64(9) y
N13 C12 C3 116.50(9) y
N13 C12 C17 123.71(8) y
C3 C12 C17 119.78(8) y
O4 C5 N1 112.58(8) y
O4 C5 C6 124.89(8) y
N1 C5 C6 122.52(8) y
C11 C10 C9 119.80(9) y
N7 C6 C5 111.24(7) y
N7 C6 C11 123.70(9) y
C5 C6 C11 125.05(8) y
C10 C11 C6 117.75(9) y
C15 C16 C17 119.56(10) y
C8 C9 C10 119.34(9) y
C16 C15 C14 118.91(10) y
N13 C14 C15 123.69(10) y
C12 C17 C16 117.25(7) y

loop_
_geom_bond_atom_site_label_1
_geom_bond_atom_site_label_2
_geom_bond_site_symmetry_1
_geom_bond_site_symmetry_2
_geom_bond_distance
_geom_bond_publ_flag
Ni1 O18 . . 2.088(2) y
Ni1 O19 . . 2.1122(13) y
Ni1 N7 . . 2.1073(7) y
Ni1 N1 . . 2.0475(7) y
O4 C3 . . 1.3755(10) y
O4 C5 . . 1.3396(10) y
N7 C8 . . 1.3244(11) y
N7 C6 . . 1.3567(10) y
N1 N2 . . 1.3958(10) y
N1 C5 . . 1.2965(10) y
N2 C3 . . 1.2912(11) y
N13 C12 . . 1.3246(12) y
N13 C14 . . 1.3292(13) y
C8 C9 . . 1.3975(13) y
C3 C12 . . 1.4611(12) y
C12 C17 . . 1.3665(10) y
C5 C6 . . 1.4591(12) y
C10 C11 . . 1.3732(14) y
C10 C9 . . 1.3631(14) y
C6 C11 . . 1.3721(12) y
C16 C15 . . 1.354(2) y
C16 C17 . . 1.3795(13) y
C15 C14 . . 1.343(2) y
